data_1514460
loop_
_publ_author_name
'Chilton, Nicholas F.'
'Langley, Stuart K.'
'Moubaraki, Boujemaa'
'Soncini, Alessandro'
'Batten, Stuart R.'
'Murray, Keith S.'

_publ_section_title
;
 Single molecule magnetism in a family of mononuclear \b-diketonate
 lanthanide(iii) complexes: rationalization of magnetic anisotropy in
 complexes of low symmetry
;
_journal_issue 4
_journal_name_full 'Chemical Science'
_journal_page_first 1719
_journal_paper_doi 10.1039/c3sc22300k
_journal_volume 4
_journal_year 2013
_chemical_formula_sum 'C18 H32 Cl3 Er N4 O10'
_chemical_formula_weight 738.09
_chemical_name_systematic
;
?
;
_space_group_IT_number 2
_symmetry_cell_setting triclinic
_symmetry_space_group_name_Hall '-P 1'
_symmetry_space_group_name_H-M 'P -1'
_atom_sites_solution_hydrogens geom
_atom_sites_solution_primary direct
_atom_sites_solution_secondary difmap
_audit_creation_method SHELXL-97
_cell_angle_alpha 103.075(2)
_cell_angle_beta 93.297(2)
_cell_angle_gamma 91.942(2)
_cell_formula_units_Z 2
_cell_length_a 8.8067(5)
_cell_length_b 11.1745(7)
_cell_length_c 14.5412(9)
_cell_measurement_temperature 123(2)
_cell_volume 1389.98(15)
_computing_structure_refinement 'SHELXL-97 (Sheldrick, 1997)'
_computing_structure_solution 'SHELXS-97 (Sheldrick, 1990)'
_diffrn_ambient_temperature 123(2)
_diffrn_measured_fraction_theta_full 0.956
_diffrn_measured_fraction_theta_max 0.956
_diffrn_measurement_device_type 'APEX X8'
_diffrn_measurement_method 'scans in phi and omega'
_diffrn_radiation_monochromator graphite
_diffrn_radiation_source 'fine-focus sealed tube'
_diffrn_radiation_type MoK\a
_diffrn_radiation_wavelength 0.71073
_diffrn_reflns_av_R_equivalents 0.0265
_diffrn_reflns_av_sigmaI/netI 0.0424
_diffrn_reflns_limit_h_max 12
_diffrn_reflns_limit_h_min -12
_diffrn_reflns_limit_k_max 13
_diffrn_reflns_limit_k_min -15
_diffrn_reflns_limit_l_max 20
_diffrn_reflns_limit_l_min -20
_diffrn_reflns_number 20990
_diffrn_reflns_theta_full 30.51
_diffrn_reflns_theta_max 30.51
_diffrn_reflns_theta_min 2.65
_exptl_absorpt_coefficient_mu 3.361
_exptl_absorpt_correction_T_max 0.9
_exptl_absorpt_correction_T_min 0.78
_exptl_absorpt_correction_type multi-scan
_exptl_absorpt_process_details SADABS
_exptl_crystal_colour pink
_exptl_crystal_density_diffrn 1.754
_exptl_crystal_density_method 'not measured'
_exptl_crystal_F_000 726
_exptl_crystal_size_max 0.3
_exptl_crystal_size_mid 0.2
_exptl_crystal_size_min 0.2
_refine_diff_density_max 0.905
_refine_diff_density_min -0.762
_refine_diff_density_rms 0.127
_refine_ls_extinction_method none
_refine_ls_goodness_of_fit_ref 1.066
_refine_ls_hydrogen_treatment mixed
_refine_ls_matrix_type full
_refine_ls_number_parameters 375
_refine_ls_number_reflns 8118
_refine_ls_number_restraints 12
_refine_ls_restrained_S_all 1.066
_refine_ls_R_factor_all 0.0317
_refine_ls_R_factor_gt 0.0259
_refine_ls_shift/su_max 0.003
_refine_ls_shift/su_mean 0.000
_refine_ls_structure_factor_coef Fsqd
_refine_ls_weighting_details 'calc w=1/[\s^2^(Fo^2^)+(0.0239P)^2^+0.0000P] where P=(Fo^2^+2Fc^2^)/3'
_refine_ls_weighting_scheme calc
_refine_ls_wR_factor_gt 0.0519
_refine_ls_wR_factor_ref 0.0541
_reflns_number_gt 7295
_reflns_number_total 8118
_reflns_threshold_expression >2sigma(I)
_cod_data_source_file c3sc22300k.txt
_cod_data_source_block 5c:\users\nick\desktop\xrayfi~1\nc278(~1\p-1
_cod_original_sg_symbol_H-M P-1
_cod_database_code 1514460

loop_
_symmetry_equiv_pos_as_xyz
'x, y, z'
'-x, -y, -z'

loop_
_atom_site_label
_atom_site_type_symbol
_atom_site_fract_x
_atom_site_fract_y
_atom_site_fract_z
_atom_site_U_iso_or_equiv
_atom_site_adp_type
_atom_site_occupancy
_atom_site_symmetry_multiplicity
_atom_site_calc_flag
_atom_site_refinement_flags
Er1 Er 1.321271(11) 0.200695(10) -0.198523(6) 0.01117(4) Uani 1 1 d .
O8 O 1.3516(2) 0.39647(17) -0.08980(11) 0.0177(4) Uani 1 1 d D
O4 O 1.45404(18) 0.11070(15) -0.32878(10) 0.0143(3) Uani 1 1 d .
O1 O 1.40686(18) 0.01684(15) -0.17404(11) 0.0162(4) Uani 1 1 d .
O3 O 1.33671(19) 0.34219(15) -0.28715(10) 0.0158(4) Uani 1 1 d .
O2 O 1.21167(18) 0.16971(15) -0.06668(10) 0.0150(3) Uani 1 1 d .
O6 O 1.14728(19) 0.05581(17) -0.29607(12) 0.0180(4) Uani 1 1 d D
O7 O 1.5793(2) 0.24261(19) -0.14443(13) 0.0220(4) Uani 1 1 d D
O5 O 1.0717(2) 0.28399(17) -0.18819(12) 0.0179(4) Uani 1 1 d D
N2 N 1.0052(2) 0.2822(2) 0.03799(13) 0.0159(4) Uani 1 1 d D
N1 N 1.1348(2) 0.11091(19) 0.06297(13) 0.0160(4) Uani 1 1 d D
C5 C 1.0462(3) 0.2067(2) 0.09413(15) 0.0139(5) Uani 1 1 d .
N4 N 1.6023(2) -0.09107(19) -0.37405(13) 0.0157(4) Uani 1 1 d D
N3 N 1.6394(2) 0.08622(19) -0.43334(13) 0.0149(4) Uani 1 1 d D
C14 C 1.6770(3) -0.0287(2) -0.42836(15) 0.0144(5) Uani 1 1 d .
C6 C 0.9924(3) 0.2284(2) 0.18533(15) 0.0171(5) Uani 1 1 d .
H6 H 1.0192 0.1769 0.2268 0.021 Uiso 1 1 calc R
C2 C 1.3845(3) -0.0504(2) -0.11600(15) 0.0145(5) Uani 1 1 d .
C13 C 1.5359(2) 0.1598(2) -0.38055(14) 0.0124(5) Uani 1 1 d .
C1 C 1.4590(3) -0.1714(2) -0.13364(17) 0.0196(5) Uani 1 1 d .
H3 H 1.4087 -0.2269 -0.1899 0.029 Uiso 1 1 calc R
H2 H 1.4501 -0.2078 -0.0788 0.029 Uiso 1 1 calc R
H1 H 1.5668 -0.1585 -0.1438 0.029 Uiso 1 1 calc R
C4 C 1.2160(3) 0.0878(2) -0.01844(15) 0.0140(5) Uani 1 1 d .
C9 C 0.9132(3) 0.3770(2) 0.06496(17) 0.0192(5) Uani 1 1 d .
H9 H 0.8864 0.4273 0.0225 0.023 Uiso 1 1 calc R
C12 C 1.5317(3) 0.2811(2) -0.39106(15) 0.0143(5) Uani 1 1 d .
H14 H 1.6003 0.3075 -0.4314 0.017 Uiso 1 1 calc R
C3 C 1.2935(3) -0.0200(2) -0.03842(15) 0.0161(5) Uani 1 1 d .
H4 H 1.2848 -0.0756 0.0019 0.019 Uiso 1 1 calc R
C8 C 0.8594(3) 0.4003(2) 0.15282(17) 0.0211(6) Uani 1 1 d .
H8 H 0.7949 0.4665 0.1724 0.025 Uiso 1 1 calc R
C7 C 0.9011(3) 0.3245(2) 0.21360(17) 0.0208(6) Uani 1 1 d .
H7 H 0.8654 0.3400 0.2754 0.025 Uiso 1 1 calc R
C10 C 1.4318(3) 0.4915(2) -0.36380(17) 0.0228(6) Uani 1 1 d .
H13 H 1.3324 0.5045 -0.3929 0.034 Uiso 1 1 calc R
H12 H 1.5113 0.5001 -0.4067 0.034 Uiso 1 1 calc R
H11 H 1.4520 0.5527 -0.3040 0.034 Uiso 1 1 calc R
C17 C 1.7504(3) -0.2642(3) -0.41542(17) 0.0224(6) Uani 1 1 d .
H18 H 1.7751 -0.3447 -0.4104 0.027 Uiso 1 1 calc R
C15 C 1.7943(3) -0.0877(3) -0.48061(16) 0.0191(5) Uani 1 1 d .
H16 H 1.8478 -0.0474 -0.5208 0.023 Uiso 1 1 calc R
C18 C 1.6371(3) -0.2061(2) -0.36692(17) 0.0201(5) Uani 1 1 d .
H19 H 1.5816 -0.2463 -0.3275 0.024 Uiso 1 1 calc R
C11 C 1.4315(3) 0.3649(2) -0.34512(15) 0.0141(5) Uani 1 1 d .
C16 C 1.8303(3) -0.2032(3) -0.47311(17) 0.0227(6) Uani 1 1 d .
H17 H 1.9105 -0.2425 -0.5074 0.027 Uiso 1 1 calc R
Cl2 Cl 0.83820(6) 0.06667(6) -0.20307(4) 0.01693(12) Uani 1 1 d .
Cl1 Cl 1.23376(7) -0.19822(6) -0.40119(4) 0.02006(13) Uani 1 1 d .
Cl3 Cl 1.66879(7) 0.52208(6) -0.12507(4) 0.02478(15) Uani 1 1 d .
O9 O 1.1231(2) -0.45006(18) -0.53474(13) 0.0298(5) Uani 1 1 d .
O10 O 0.8807(3) 0.4055(2) -0.28605(14) 0.0505(7) Uani 1 1 d .
H5 H 1.145(3) 0.0559(19) 0.0962(16) 0.020(7) Uiso 1 1 d D
H15 H 1.684(3) 0.118(2) -0.4744(15) 0.022(7) Uiso 1 1 d D
H25 H 1.038(3) 0.334(2) -0.217(2) 0.037(9) Uiso 1 1 d D
H23 H 1.428(2) 0.437(2) -0.099(2) 0.027(8) Uiso 1 1 d D
H10 H 1.038(3) 0.265(3) -0.0189(10) 0.032(8) Uiso 1 1 d D
H26 H 1.008(3) 0.227(2) -0.186(2) 0.033(9) Uiso 1 1 d D
H24 H 1.343(4) 0.404(3) -0.0321(8) 0.049(10) Uiso 1 1 d D
H27 H 1.060(2) 0.049(3) -0.277(2) 0.054(11) Uiso 1 1 d D
H21 H 1.605(4) 0.3174(12) -0.134(3) 0.060(13) Uiso 1 1 d D
H20 H 1.530(2) -0.051(2) -0.3434(18) 0.034(9) Uiso 1 1 d D
H28 H 1.173(3) -0.0142(14) -0.323(2) 0.035(9) Uiso 1 1 d D
H22 H 1.642(3) 0.188(2) -0.162(2) 0.046(10) Uiso 1 1 d D

loop_
_atom_site_aniso_label
_atom_site_aniso_U_11
_atom_site_aniso_U_22
_atom_site_aniso_U_33
_atom_site_aniso_U_23
_atom_site_aniso_U_13
_atom_site_aniso_U_12
Er1 0.01165(6) 0.01041(6) 0.01165(5) 0.00224(4) 0.00343(4) 0.00113(4)
O8 0.0185(9) 0.0160(10) 0.0171(8) 0.0003(7) 0.0034(7) -0.0011(7)
O4 0.0152(8) 0.0126(9) 0.0162(7) 0.0040(7) 0.0059(6) 0.0016(7)
O1 0.0178(9) 0.0150(10) 0.0168(7) 0.0049(7) 0.0047(7) 0.0026(7)
O3 0.0202(9) 0.0131(9) 0.0155(7) 0.0043(7) 0.0073(7) 0.0037(7)
O2 0.0164(8) 0.0147(9) 0.0159(7) 0.0061(7) 0.0054(6) 0.0040(7)
O6 0.0141(9) 0.0156(10) 0.0212(8) -0.0028(7) 0.0052(7) -0.0010(7)
O7 0.0143(9) 0.0152(11) 0.0337(10) -0.0002(9) -0.0008(8) 0.0044(8)
O5 0.0147(9) 0.0144(10) 0.0261(9) 0.0073(8) 0.0015(7) 0.0022(7)
N2 0.0140(10) 0.0191(12) 0.0159(9) 0.0058(8) 0.0034(8) 0.0021(8)
N1 0.0211(11) 0.0136(11) 0.0162(9) 0.0077(8) 0.0064(8) 0.0050(9)
C5 0.0134(11) 0.0120(13) 0.0165(10) 0.0033(9) 0.0016(9) -0.0000(9)
N4 0.0160(10) 0.0139(12) 0.0165(9) 0.0014(8) 0.0018(8) 0.0048(8)
N3 0.0148(10) 0.0161(12) 0.0150(9) 0.0045(8) 0.0064(8) 0.0042(8)
C14 0.0115(11) 0.0177(14) 0.0125(9) 0.0003(9) -0.0009(8) 0.0031(9)
C6 0.0202(12) 0.0175(14) 0.0142(10) 0.0041(9) 0.0043(9) 0.0013(10)
C2 0.0132(11) 0.0137(13) 0.0151(10) 0.0008(9) -0.0010(9) -0.0018(9)
C13 0.0100(10) 0.0156(13) 0.0107(9) 0.0013(9) 0.0003(8) 0.0014(9)
C1 0.0228(13) 0.0135(14) 0.0227(11) 0.0038(10) 0.0035(10) 0.0038(10)
C4 0.0124(11) 0.0184(14) 0.0120(9) 0.0050(9) 0.0019(8) -0.0013(9)
C9 0.0152(12) 0.0195(15) 0.0256(12) 0.0097(10) 0.0039(10) 0.0045(10)
C12 0.0149(11) 0.0155(13) 0.0130(9) 0.0033(9) 0.0041(9) 0.0005(9)
C3 0.0205(12) 0.0129(13) 0.0163(10) 0.0054(9) 0.0034(9) 0.0035(10)
C8 0.0165(12) 0.0211(15) 0.0271(12) 0.0057(11) 0.0081(10) 0.0061(10)
C7 0.0210(13) 0.0228(15) 0.0197(11) 0.0047(10) 0.0091(10) 0.0033(11)
C10 0.0312(15) 0.0176(15) 0.0228(11) 0.0088(10) 0.0083(11) 0.0054(11)
C17 0.0225(13) 0.0166(15) 0.0248(12) -0.0015(11) -0.0046(11) 0.0090(11)
C15 0.0129(11) 0.0258(16) 0.0162(10) -0.0006(10) 0.0016(9) 0.0028(10)
C18 0.0221(13) 0.0166(14) 0.0209(11) 0.0031(10) -0.0008(10) 0.0027(11)
C11 0.0174(12) 0.0134(13) 0.0112(9) 0.0024(9) -0.0007(9) -0.0005(10)
C16 0.0158(12) 0.0259(16) 0.0222(12) -0.0035(11) -0.0013(10) 0.0091(11)
Cl2 0.0131(3) 0.0177(3) 0.0219(3) 0.0075(2) 0.0039(2) 0.0020(2)
Cl1 0.0227(3) 0.0160(3) 0.0215(3) 0.0027(2) 0.0086(2) -0.0009(2)
Cl3 0.0272(3) 0.0252(4) 0.0190(3) -0.0010(2) 0.0065(2) -0.0077(3)
O9 0.0430(12) 0.0208(11) 0.0259(9) 0.0049(8) 0.0049(9) 0.0048(9)
O10 0.0795(18) 0.0514(16) 0.0256(10) 0.0133(10) 0.0074(11) 0.0376(14)

loop_
_atom_type_symbol
_atom_type_description
_atom_type_scat_dispersion_real
_atom_type_scat_dispersion_imag
_atom_type_scat_source
C C 0.0033 0.0016 'International Tables Vol C Tables 4.2.6.8 and 6.1.1.4'
H H 0.0000 0.0000 'International Tables Vol C Tables 4.2.6.8 and 6.1.1.4'
N N 0.0061 0.0033 'International Tables Vol C Tables 4.2.6.8 and 6.1.1.4'
O O 0.0106 0.0060 'International Tables Vol C Tables 4.2.6.8 and 6.1.1.4'
Cl Cl 0.1484 0.1585 'International Tables Vol C Tables 4.2.6.8 and 6.1.1.4'
Er Er -0.2586 4.9576 'International Tables Vol C Tables 4.2.6.8 and 6.1.1.4'

loop_
_geom_angle_atom_site_label_1
_geom_angle_atom_site_label_2
_geom_angle_atom_site_label_3
_geom_angle
O3 Er1 O2 140.26(6)
O3 Er1 O1 145.75(5)
O2 Er1 O1 73.87(5)
O3 Er1 O4 74.17(6)
O2 Er1 O4 145.25(6)
O1 Er1 O4 72.26(5)
O3 Er1 O6 99.95(6)
O2 Er1 O6 90.74(6)
O1 Er1 O6 77.59(6)
O4 Er1 O6 74.69(5)
O3 Er1 O7 90.76(7)
O2 Er1 O7 102.38(6)
O1 Er1 O7 74.82(6)
O4 Er1 O7 76.00(6)
O6 Er1 O7 144.55(7)
O3 Er1 O8 73.72(6)
O2 Er1 O8 75.96(6)
O1 Er1 O8 126.58(6)
O4 Er1 O8 132.18(5)
O6 Er1 O8 145.46(6)
O7 Er1 O8 69.98(6)
O3 Er1 O5 77.88(6)
O2 Er1 O5 69.29(6)
O1 Er1 O5 131.06(6)
O4 Er1 O5 131.32(6)
O6 Er1 O5 71.91(6)
O7 Er1 O5 143.54(7)
O8 Er1 O5 73.58(6)
Er1 O8 H23 113(2)
Er1 O8 H24 121(2)
H23 O8 H24 110(3)
C13 O4 Er1 130.26(15)
C2 O1 Er1 136.41(15)
C11 O3 Er1 133.80(16)
C4 O2 Er1 135.72(15)
Er1 O6 H27 117(2)
Er1 O6 H28 122(2)
H27 O6 H28 108(3)
Er1 O7 H21 113(3)
Er1 O7 H22 119(2)
H21 O7 H22 121(3)
Er1 O5 H25 126(2)
Er1 O5 H26 109(2)
H25 O5 H26 113(3)
C5 N2 C9 123.01(19)
C5 N2 H10 116(2)
C9 N2 H10 121(2)
C5 N1 C4 127.9(2)
C5 N1 H5 118.5(18)
C4 N1 H5 113.6(18)
N2 C5 N1 120.84(19)
N2 C5 C6 118.2(2)
N1 C5 C6 121.0(2)
C14 N4 C18 122.8(2)
C14 N4 H20 114(2)
C18 N4 H20 123(2)
C14 N3 C13 127.66(18)
C14 N3 H15 116.7(19)
C13 N3 H15 115.6(19)
N4 C14 N3 121.05(19)
N4 C14 C15 117.8(2)
N3 C14 C15 121.1(2)
C7 C6 C5 119.3(2)
C7 C6 H6 120.4
C5 C6 H6 120.4
O1 C2 C3 124.6(2)
O1 C2 C1 116.78(19)
C3 C2 C1 118.6(2)
O4 C13 N3 117.4(2)
O4 C13 C12 126.4(2)
N3 C13 C12 116.18(18)
C2 C1 H3 109.5
C2 C1 H2 109.5
H3 C1 H2 109.5
C2 C1 H1 109.5
H3 C1 H1 109.5
H2 C1 H1 109.5
O2 C4 C3 126.56(19)
O2 C4 N1 115.8(2)
C3 C4 N1 117.6(2)
N2 C9 C8 120.1(2)
N2 C9 H9 120.0
C8 C9 H9 120.0
C11 C12 C13 123.02(19)
C11 C12 H14 118.5
C13 C12 H14 118.5
C4 C3 C2 122.7(2)
C4 C3 H4 118.7
C2 C3 H4 118.7
C9 C8 C7 118.5(2)
C9 C8 H8 120.8
C7 C8 H8 120.7
C6 C7 C8 120.9(2)
C6 C7 H7 119.5
C8 C7 H7 119.5
C11 C10 H13 109.5
C11 C10 H12 109.5
H13 C10 H12 109.5
C11 C10 H11 109.5
H13 C10 H11 109.5
H12 C10 H11 109.5
C18 C17 C16 118.6(3)
C18 C17 H18 120.7
C16 C17 H18 120.7
C16 C15 C14 119.5(2)
C16 C15 H16 120.2
C14 C15 H16 120.2
C17 C18 N4 120.6(2)
C17 C18 H19 119.7
N4 C18 H19 119.7
O3 C11 C12 124.7(2)
O3 C11 C10 116.3(2)
C12 C11 C10 118.99(19)
C15 C16 C17 120.7(2)
C15 C16 H17 119.7
C17 C16 H17 119.7

loop_
_geom_bond_atom_site_label_1
_geom_bond_atom_site_label_2
_geom_bond_distance
Er1 O3 2.2599(16)
Er1 O2 2.2842(14)
Er1 O1 2.3066(17)
Er1 O4 2.3321(14)
Er1 O6 2.3503(17)
Er1 O7 2.3578(19)
Er1 O8 2.3883(17)
Er1 O5 2.4149(18)
O8 H23 0.830(10)
O8 H24 0.832(10)
O4 C13 1.269(2)
O1 C2 1.269(3)
O3 C11 1.279(2)
O2 C4 1.273(3)
O6 H27 0.839(10)
O6 H28 0.836(10)
O7 H21 0.835(10)
O7 H22 0.841(10)
O5 H25 0.828(10)
O5 H26 0.841(10)
N2 C5 1.344(3)
N2 C9 1.356(3)
N2 H10 0.876(10)
N1 C5 1.356(3)
N1 C4 1.397(3)
N1 H5 0.868(10)
C5 C6 1.406(3)
N4 C14 1.349(3)
N4 C18 1.357(3)
N4 H20 0.879(10)
N3 C14 1.354(3)
N3 C13 1.394(3)
N3 H15 0.865(10)
C14 C15 1.410(3)
C6 C7 1.365(3)
C6 H6 0.9500
C2 C3 1.407(3)
C2 C1 1.499(3)
C13 C12 1.399(3)
C1 H3 0.9800
C1 H2 0.9800
C1 H1 0.9800
C4 C3 1.386(3)
C9 C8 1.361(3)
C9 H9 0.9500
C12 C11 1.394(3)
C12 H14 0.9500
C3 H4 0.9500
C8 C7 1.398(4)
C8 H8 0.9500
C7 H7 0.9500
C10 C11 1.500(3)
C10 H13 0.9800
C10 H12 0.9800
C10 H11 0.9800
C17 C18 1.353(3)
C17 C16 1.399(4)
C17 H18 0.9500
C15 C16 1.366(4)
C15 H16 0.9500
C18 H19 0.9500
C16 H17 0.9500
